data_7023971
loop_
_publ_author_name
'Xu, Ling'
'Wang, Yu-Chen'
'Zhang, Wen-Xiong'
'Xi, Zhenfeng'

_publ_section_title
;
 Half-sandwich bis(propiolamidinate) rare-earth metal complexes:
 synthesis, structure and dissociation of the cyclopentadienyl ligand via
 competition with an amidinate.
;
_journal_issue 47
_journal_name_full 'Dalton transactions (Cambridge, England : 2003)'
_journal_page_first 16466
_journal_page_last 16469
_journal_paper_doi 10.1039/c3dt52179f
_journal_volume 42
_journal_year 2013
_chemical_formula_moiety '2(C41 H41 N2 Si Y)'
_chemical_formula_sum 'C82 H82 N4 Si2 Y2'
_chemical_formula_weight 1357.51
_chemical_name_systematic
;
 ?
;
_space_group_crystal_system triclinic
_space_group_IT_number 2
_space_group_name_Hall '-P 1'
_space_group_name_H-M_alt 'P -1'
_symmetry_space_group_name_Hall '-P 1'
_symmetry_space_group_name_H-M 'P -1'
_atom_sites_solution_hydrogens geom
_atom_sites_solution_primary iterative
_audit_creation_date 2013-06-17
_audit_creation_method
;
  Olex2 1.2
  (compiled Apr  9 2013 14:06:00, GUI svn.r4458)
;
_cell_angle_alpha 90.497(2)
_cell_angle_beta 90.033(2)
_cell_angle_gamma 93.204(2)
_cell_formula_units_Z 2
_cell_length_a 13.1259(3)
_cell_length_b 16.2231(5)
_cell_length_c 16.4294(5)
_cell_measurement_reflns_used 17636
_cell_measurement_temperature 100.00(10)
_cell_measurement_theta_max 29.0730
_cell_measurement_theta_min 3.2240
_cell_volume 3492.92(17)
_computing_cell_refinement
;
CrysAlisPro, Agilent Technologies,
Version 1.171.36.28 (release 01-02-2013 CrysAlis171 .NET)
(compiled Feb  1 2013,16:14:44)
;
_computing_data_collection
;
CrysAlisPro, Agilent Technologies,
Version 1.171.36.28 (release 01-02-2013 CrysAlis171 .NET)
(compiled Feb  1 2013,16:14:44)
;
_computing_data_reduction
;
CrysAlisPro, Agilent Technologies,
Version 1.171.36.28 (release 01-02-2013 CrysAlis171 .NET)
(compiled Feb  1 2013,16:14:44)
;
_computing_molecular_graphics
;
O. V. Dolomanov, L. J. Bourhis, R. J. Gildea, J. A. K. Howard and H. Puschmann,
OLEX2: a complete structure solution, refinement and analysis program.
J. Appl. Cryst. (2009). 42, 339-341.
;
_computing_publication_material
;
O. V. Dolomanov, L. J. Bourhis, R. J. Gildea, J. A. K. Howard and H. Puschmann,
OLEX2: a complete structure solution, refinement and analysis program.
J. Appl. Cryst. (2009). 42, 339-341.
;
_computing_structure_refinement
;
SHELXL, G.M. Sheldrick, Acta Cryst.
(2008). A64, 112-122
;
_computing_structure_solution 'SUPERFLIP, J. Appl. Cryst. (2007) 40, 786-790'
_diffrn_ambient_temperature 100.00(10)
_diffrn_detector_area_resol_mean 10.3914
_diffrn_measured_fraction_theta_full 0.9983
_diffrn_measured_fraction_theta_max 0.8271
_diffrn_measurement_details
;
  1 omega  -64.00   36.00   1.0000   60.0000
omega____ theta____ kappa____ phi______ frames
    -       10.8993  -38.0000 -120.0000 100

  2 omega  -10.00   77.00   1.0000   60.0000
omega____ theta____ kappa____ phi______ frames
    -       10.8993   57.0000 -180.0000 87

  3 omega  -14.00   86.00   1.0000   60.0000
omega____ theta____ kappa____ phi______ frames
    -       10.8993   77.0000  -60.0000 100

  4 omega  -16.00   72.00   1.0000   60.0000
omega____ theta____ kappa____ phi______ frames
    -       10.8993   38.0000   90.0000 88

  5 omega  -63.00   40.00   1.0000   60.0000
omega____ theta____ kappa____ phi______ frames
    -       10.8993  -57.0000   30.0000 103

  6 omega  -20.00   53.00   1.0000   60.0000
omega____ theta____ kappa____ phi______ frames
    -       10.8993  -99.0000  150.0000 73

  7 omega  -70.00  -25.00   1.0000   60.0000
omega____ theta____ kappa____ phi______ frames
    -      -11.6805  126.0000 -131.8788 45

  8 omega  -74.00  -34.00   1.0000   60.0000
omega____ theta____ kappa____ phi______ frames
    -      -11.6805  133.0000  102.6494 40
;
_diffrn_measurement_device_type 'SuperNova, Dual, Cu at zero, Atlas'
_diffrn_measurement_method '\w scans'
_diffrn_orient_matrix_UB_11 0.0142992000
_diffrn_orient_matrix_UB_12 0.0337781000
_diffrn_orient_matrix_UB_13 0.0260554000
_diffrn_orient_matrix_UB_21 0.0517885000
_diffrn_orient_matrix_UB_22 -0.0100505000
_diffrn_orient_matrix_UB_23 -0.0028136000
_diffrn_orient_matrix_UB_31 0.0065390000
_diffrn_orient_matrix_UB_32 0.0259942000
_diffrn_orient_matrix_UB_33 -0.0343106000
_diffrn_radiation_monochromator mirror
_diffrn_radiation_type 'Mo K\a'
_diffrn_radiation_wavelength 0.7107
_diffrn_reflns_av_R_equivalents 0.0715
_diffrn_reflns_av_unetI/netI 0.0637
_diffrn_reflns_Laue_measured_fraction_full 0.995
_diffrn_reflns_Laue_measured_fraction_max 0.995
_diffrn_reflns_limit_h_max 16
_diffrn_reflns_limit_h_min -16
_diffrn_reflns_limit_k_max 20
_diffrn_reflns_limit_k_min -20
_diffrn_reflns_limit_l_max 20
_diffrn_reflns_limit_l_min -20
_diffrn_reflns_number 52519
_diffrn_reflns_point_group_measured_fraction_full 0.995
_diffrn_reflns_point_group_measured_fraction_max 0.995
_diffrn_reflns_theta_full 25.242
_diffrn_reflns_theta_max 26.022
_diffrn_reflns_theta_min 2.925
_diffrn_source 'SuperNova (Mo) X-ray Source'
_exptl_absorpt_coefficient_mu 1.735
_exptl_absorpt_correction_T_max 1.00000
_exptl_absorpt_correction_T_min 0.78296
_exptl_absorpt_correction_type multi-scan
_exptl_absorpt_process_details
;
CrysAlisPro, Agilent Technologies,
Version 1.171.36.28 (release 01-02-2013 CrysAlis171 .NET)
(compiled Feb  1 2013,16:14:44)
Empirical absorption correction using spherical harmonics,
 implemented in SCALE3 ABSPACK scaling algorithm.
;
_exptl_crystal_density_diffrn 1.291
_exptl_crystal_F_000 1416
_exptl_crystal_size_max 0.1
_exptl_crystal_size_mid 0.1
_exptl_crystal_size_min 0.1
_refine_diff_density_max 0.938
_refine_diff_density_min -1.043
_refine_diff_density_rms 0.115
_refine_ls_extinction_method none
_refine_ls_goodness_of_fit_ref 1.144
_refine_ls_hydrogen_treatment constr
_refine_ls_matrix_type full
_refine_ls_number_parameters 863
_refine_ls_number_reflns 13686
_refine_ls_number_restraints 12
_refine_ls_restrained_S_all 1.144
_refine_ls_R_factor_all 0.0989
_refine_ls_R_factor_gt 0.0848
_refine_ls_shift/su_max 0.000
_refine_ls_shift/su_mean 0.000
_refine_ls_structure_factor_coef Fsqd
_refine_ls_weighting_details 'w=1/[\s^2^(Fo^2^)+(0.0127P)^2^+29.1785P] where P=(Fo^2^+2Fc^2^)/3'
_refine_ls_weighting_scheme calc
_refine_ls_wR_factor_gt 0.1825
_refine_ls_wR_factor_ref 0.1888
_reflns_Friedel_coverage 0.000
_reflns_number_gt 11383
_reflns_number_total 13686
_reflns_threshold_expression 'I > 2\s(I)'
_cod_data_source_file c3dt52179f.txt
_cod_data_source_block 13mar11g
_cod_original_cell_volume 3492.93(16)
_cod_database_code 7023971
_chemical_oxdiff_formula 'C82 H82 N4 Si2 Y2'
_reflns_odcompleteness_completeness 99.83
_reflns_odcompleteness_iscentric 1
_reflns_odcompleteness_theta 25.97
_olex2_refinement_description
;
1. Fixed Uiso
 At 1.2 times of:
  All C(H) groups
 At 1.5 times of:
  All C(H,H,H) groups
2. Restrained distances
 Si1A-C8A = Si1A-C6A = Si1A-C7A = Si2A-C48A = Si2A-C49A = Si2A-C47A = Si1-C8 =
 Si1-C7 = Si1-C6 = Si2-C49 = Si2-C48 = Si2-C47
 1.87 with sigma of 0.03
3. Uiso/Uaniso restraints and constraints
Uanis(Si1) = Uanis(Si1A)
Uanis(C6) = Uanis(C7A)
Uanis(C7) = Uanis(C6A)
Uanis(C8) = Uanis(C8A)
Uanis(C48) = Uanis(C48A)
Uanis(C44) = Uanis(C51)
Uanis(C47) = Uanis(C47A)
4. Others
 1*Sof(Si2)=1-1*Sof(Si2A)=1*Sof(C47)=1*Sof(H47A)=1*Sof(H47B)=1*Sof(H47C)=1-1*
 Sof(C47A)=1-1*Sof(H47D)=1-1*Sof(H47E)=1-1*Sof(H47F)=1*Sof(C48)=1*Sof(H48A)=1*
 Sof(H48B)=1*Sof(H48C)=1-1*Sof(C48A)=1-1*Sof(H48D)=1-1*Sof(H48E)=1-1*Sof(H48F)=
 1*Sof(C49)=1*Sof(H49A)=1*Sof(H49B)=1*Sof(H49C)=1-1*Sof(C49A)=1-1*Sof(H49D)=1-1*
 Sof(H49E)=1-1*Sof(H49F)
 1*Sof(Si1)=1-1*Sof(Si1A)=1*Sof(C6)=1*Sof(H6A)=1*Sof(H6B)=1*Sof(H6C)=1-1*
 Sof(C6A)=1-1*Sof(H6AA)=1-1*Sof(H6AB)=1-1*Sof(H6AC)=1*Sof(C7)=1*Sof(H7A)=1*
 Sof(H7B)=1*Sof(H7C)=1-1*Sof(C7A)=1-1*Sof(H7AA)=1-1*Sof(H7AB)=1-1*Sof(H7AC)=1*
 Sof(C8)=1*Sof(H8A)=1*Sof(H8B)=1*Sof(H8C)=1-1*Sof(C8A)=1-1*Sof(H8AA)=1-1*
 Sof(H8AB)=1-1*Sof(H8AC)
5.a Aromatic/amide H refined with riding coordinates:
 C16(H16), C17(H17), C18(H18), C19(H19), C20(H20), C22(H22), C23(H23),
 C24(H24), C25(H25), C26(H26), C31(H31), C32(H32), C33(H33), C34(H34), C35(H35),
  C37(H37), C38(H38), C39(H39), C40(H40), C41(H41), C57(H57), C58(H58),
 C59(H59), C60(H60), C61(H61), C63(H63), C64(H64), C65(H65), C66(H66), C67(H67),
  C72(H72), C73(H73), C74(H74), C75(H75), C76(H76), C78(H78), C79(H79),
 C80(H80), C81(H81), C82(H82)
5.b Idealised Me refined as rotating group:
 C6(H6A,H6B,H6C), C6A(H6AA,H6AB,H6AC), C7(H7A,H7B,H7C), C7A(H7AA,H7AB,H7AC),
 C8(H8A,H8B,H8C), C8A(H8AA,H8AB,H8AC), C9(H9A,H9B,H9C), C10(H10A,H10B,H10C),
 C11(H11A,H11B,H11C), C12(H12A,H12B,H12C), C47(H47A,H47B,H47C), C47A(H47D,H47E,
 H47F), C48(H48A,H48B,H48C), C48A(H48D,H48E,H48F), C49(H49A,H49B,H49C),
 C49A(H49D,H49E,H49F), C50(H50A,H50B,H50C), C51(H51A,H51B,H51C), C52(H52A,H52B,
 H52C), C53(H53A,H53B,H53C)
;
_shelx_estimated_absorpt_t_max 0.846
_shelx_estimated_absorpt_t_min 0.846
_shelx_space_group_comment
;
The symmetry employed for this shelxl refinement is uniquely defined
by the following loop, which should always be used as a source of
symmetry information in preference to the above space-group names.
They are only intended as comments.
;
_shelxl_version_number 2013-3

loop_
_space_group_symop_operation_xyz
'x, y, z'
'-x, -y, -z'

loop_
_atom_site_label
_atom_site_type_symbol
_atom_site_fract_x
_atom_site_fract_y
_atom_site_fract_z
_atom_site_U_iso_or_equiv
_atom_site_adp_type
_atom_site_occupancy
_atom_site_site_symmetry_order
_atom_site_calc_flag
_atom_site_refinement_flags_posn
_atom_site_refinement_flags_adp
_atom_site_refinement_flags_occupancy
_atom_site_disorder_assembly
_atom_site_disorder_group
Y1 Y 0.97517(4) 0.39778(3) 0.05167(3) 0.01890(14) Uani 1 1 d . . . . .
Y2 Y 0.46709(5) -0.10240(4) 0.44799(4) 0.02338(15) Uani 1 1 d . . . . .
Si1 Si 0.8896(2) 0.16147(15) 0.10866(18) 0.0257(6) Uani 0.850(7) 1 d D . P A 1
Si1A Si 0.9127(14) 0.1560(11) 0.0834(10) 0.0257(6) Uani 0.150(7) 1 d D . P A 2
Si2 Si 0.4148(3) -0.3465(2) 0.4087(2) 0.0244(8) Uani 0.784(8) 1 d D . P B 1
Si2A Si 0.3820(15) -0.3355(10) 0.3860(12) 0.060(5) Uani 0.216(8) 1 d D . P B 2
N1 N 1.0877(4) 0.3756(3) 0.1628(3) 0.0256(11) Uani 1 1 d . . . . .
N2 N 0.9232(4) 0.3997(3) 0.1902(3) 0.0277(12) Uani 1 1 d . . . . .
N3 N 0.4084(4) -0.1032(3) 0.3108(3) 0.0297(12) Uani 1 1 d . . . . .
N4 N 0.5711(4) -0.1289(3) 0.3339(3) 0.0296(12) Uani 1 1 d . . . . .
C1 C 0.8987(4) 0.2474(3) 0.0315(4) 0.0212(12) Uani 1 1 d . . . . .
C2 C 0.8187(5) 0.2988(4) 0.0094(4) 0.0266(13) Uani 1 1 d . . . . .
C3 C 0.8474(5) 0.3396(4) -0.0637(4) 0.0306(15) Uani 1 1 d . . . . .
C4 C 0.9429(5) 0.3149(4) -0.0869(4) 0.0307(15) Uani 1 1 d . . . . .
C5 C 0.9756(5) 0.2585(4) -0.0299(4) 0.0261(13) Uani 1 1 d . . . . .
C6 C 0.8929(7) 0.0634(4) 0.0504(5) 0.038(2) Uani 0.850(7) 1 d D . P A 1
H6A H 0.8363 0.0596 0.0114 0.057 Uiso 0.850(7) 1 calc R U P A 1
H6B H 0.8863 0.0168 0.0880 0.057 Uiso 0.850(7) 1 calc R U P A 1
H6C H 0.9577 0.0620 0.0211 0.057 Uiso 0.850(7) 1 calc R U P A 1
C6A C 1.033(3) 0.101(3) 0.079(3) 0.043(2) Uani 0.150(7) 1 d D . P A 2
H6AA H 1.0319 0.0641 0.0315 0.065 Uiso 0.150(7) 1 calc R U P A 2
H6AB H 1.0389 0.0676 0.1287 0.065 Uiso 0.150(7) 1 calc R U P A 2
H6AC H 1.0913 0.1407 0.0759 0.065 Uiso 0.150(7) 1 calc R U P A 2
C7 C 0.9934(7) 0.1673(6) 0.1854(5) 0.043(2) Uani 0.850(7) 1 d D . P A 1
H7A H 1.0595 0.1666 0.1578 0.065 Uiso 0.850(7) 1 calc R U P A 1
H7B H 0.9854 0.1199 0.2219 0.065 Uiso 0.850(7) 1 calc R U P A 1
H7C H 0.9902 0.2186 0.2171 0.065 Uiso 0.850(7) 1 calc R U P A 1
C7A C 0.905(4) 0.178(3) 0.1965(17) 0.038(2) Uani 0.150(7) 1 d D . P A 2
H7AA H 0.9407 0.2319 0.2085 0.057 Uiso 0.150(7) 1 calc R U P A 2
H7AB H 0.9380 0.1350 0.2265 0.057 Uiso 0.150(7) 1 calc R U P A 2
H7AC H 0.8337 0.1797 0.2129 0.057 Uiso 0.150(7) 1 calc R U P A 2
C8 C 0.7661(7) 0.1572(6) 0.1656(5) 0.044(2) Uani 0.850(7) 1 d D . P A 1
H8A H 0.7574 0.2105 0.1925 0.066 Uiso 0.850(7) 1 calc R U P A 1
H8B H 0.7666 0.1137 0.2066 0.066 Uiso 0.850(7) 1 calc R U P A 1
H8C H 0.7096 0.1452 0.1275 0.066 Uiso 0.850(7) 1 calc R U P A 1
C8A C 0.803(3) 0.080(3) 0.069(3) 0.044(2) Uani 0.150(7) 1 d D . P A 2
H8AA H 0.7482 0.0932 0.1067 0.066 Uiso 0.150(7) 1 calc R U P A 2
H8AB H 0.8248 0.0245 0.0802 0.066 Uiso 0.150(7) 1 calc R U P A 2
H8AC H 0.7783 0.0826 0.0130 0.066 Uiso 0.150(7) 1 calc R U P A 2
C9 C 0.7177(5) 0.3102(5) 0.0521(5) 0.0451(19) Uani 1 1 d . . . . .
H9A H 0.7235 0.2951 0.1094 0.068 Uiso 1 1 calc R U . . .
H9B H 0.6640 0.2748 0.0259 0.068 Uiso 1 1 calc R U . . .
H9C H 0.7005 0.3680 0.0483 0.068 Uiso 1 1 calc R U . . .
C10 C 0.7812(7) 0.3937(5) -0.1141(5) 0.058(3) Uani 1 1 d . . . . .
H10A H 0.7215 0.4079 -0.0821 0.087 Uiso 1 1 calc R U . . .
H10B H 0.7586 0.3637 -0.1635 0.087 Uiso 1 1 calc R U . . .
H10C H 0.8206 0.4443 -0.1291 0.087 Uiso 1 1 calc R U . . .
C11 C 0.9973(7) 0.3361(6) -0.1654(4) 0.054(2) Uani 1 1 d . . . . .
H11A H 1.0068 0.3962 -0.1700 0.081 Uiso 1 1 calc R U . . .
H11B H 0.9565 0.3140 -0.2115 0.081 Uiso 1 1 calc R U . . .
H11C H 1.0640 0.3118 -0.1658 0.081 Uiso 1 1 calc R U . . .
C12 C 1.0733(6) 0.2116(5) -0.0339(5) 0.0450(19) Uani 1 1 d . . . . .
H12A H 1.1309 0.2500 -0.0479 0.068 Uiso 1 1 calc R U . . .
H12B H 1.0659 0.1681 -0.0756 0.068 Uiso 1 1 calc R U . . .
H12C H 1.0858 0.1868 0.0190 0.068 Uiso 1 1 calc R U . . .
C13 C 0.8876(4) 0.5257(4) 0.0236(4) 0.0226(12) Uani 1 1 d . . . . .
C14 C 0.8076(5) 0.5600(4) 0.0333(4) 0.0281(14) Uani 1 1 d . . . . .
C15 C 0.7127(5) 0.5971(4) 0.0474(4) 0.0324(15) Uani 1 1 d . . . . .
C16 C 0.6302(6) 0.5818(6) -0.0047(6) 0.054(2) Uani 1 1 d . . . . .
H16 H 0.6363 0.5471 -0.0512 0.065 Uiso 1 1 calc R U . . .
C17 C 0.5390(6) 0.6175(6) 0.0119(7) 0.068(3) Uani 1 1 d . . . . .
H17 H 0.4831 0.6075 -0.0243 0.082 Uiso 1 1 calc R U . . .
C18 C 0.5270(6) 0.6664(6) 0.0784(7) 0.062(3) Uani 1 1 d . . . . .
H18 H 0.4634 0.6894 0.0891 0.074 Uiso 1 1 calc R U . . .
C19 C 0.6078(6) 0.6820(5) 0.1294(6) 0.048(2) Uani 1 1 d . . . . .
H19 H 0.6001 0.7172 0.1753 0.058 Uiso 1 1 calc R U . . .
C20 C 0.6997(5) 0.6481(4) 0.1164(5) 0.0374(16) Uani 1 1 d . . . . .
H20 H 0.7544 0.6588 0.1536 0.045 Uiso 1 1 calc R U . . .
C21 C 1.1924(5) 0.3682(4) 0.1830(4) 0.0302(14) Uani 1 1 d . . . . .
C22 C 1.2426(6) 0.3034(5) 0.1501(5) 0.0449(19) Uani 1 1 d . . . . .
H22 H 1.2068 0.2647 0.1153 0.054 Uiso 1 1 calc R U . . .
C23 C 1.3443(6) 0.2941(5) 0.1672(6) 0.057(2) Uani 1 1 d . . . . .
H23 H 1.3777 0.2487 0.1449 0.068 Uiso 1 1 calc R U . . .
C24 C 1.3971(6) 0.3503(5) 0.2163(5) 0.049(2) Uani 1 1 d . . . . .
H24 H 1.4668 0.3431 0.2285 0.059 Uiso 1 1 calc R U . . .
C25 C 1.3503(6) 0.4164(4) 0.2478(4) 0.0382(17) Uani 1 1 d . . . . .
H25 H 1.3879 0.4563 0.2802 0.046 Uiso 1 1 calc R U . . .
C26 C 1.2477(5) 0.4251(4) 0.2322(4) 0.0308(14) Uani 1 1 d . . . . .
H26 H 1.2147 0.4704 0.2553 0.037 Uiso 1 1 calc R U . . .
C27 C 1.0154(5) 0.3878(3) 0.2194(4) 0.0258(13) Uani 1 1 d . . . . .
C28 C 1.0385(5) 0.3879(4) 0.3049(4) 0.0301(14) Uani 1 1 d . . . . .
C29 C 1.0526(5) 0.3894(4) 0.3769(4) 0.0292(14) Uani 1 1 d . . . . .
C30 C 1.0670(5) 0.3952(4) 0.4639(4) 0.0248(13) Uani 1 1 d . . . . .
C31 C 1.1642(5) 0.4015(4) 0.4981(4) 0.0330(15) Uani 1 1 d . . . . .
H31 H 1.2233 0.3964 0.4654 0.040 Uiso 1 1 calc R U . . .
C32 C 1.1723(6) 0.4156(5) 0.5816(5) 0.0440(19) Uani 1 1 d . . . . .
H32 H 1.2379 0.4238 0.6058 0.053 Uiso 1 1 calc R U . . .
C33 C 1.0877(7) 0.4177(4) 0.6291(4) 0.0440(19) Uani 1 1 d . . . . .
H33 H 1.0949 0.4257 0.6862 0.053 Uiso 1 1 calc R U . . .
C34 C 0.9933(6) 0.4085(4) 0.5959(4) 0.0369(16) Uani 1 1 d . . . . .
H34 H 0.9346 0.4092 0.6297 0.044 Uiso 1 1 calc R U . . .
C35 C 0.9828(5) 0.3983(4) 0.5140(4) 0.0289(14) Uani 1 1 d . . . . .
H35 H 0.9164 0.3932 0.4908 0.035 Uiso 1 1 calc R U . . .
C36 C 0.8356(5) 0.4017(4) 0.2391(4) 0.0247(13) Uani 1 1 d . . . . .
C37 C 0.8134(6) 0.3472(4) 0.3022(4) 0.0343(16) Uani 1 1 d . . . . .
H37 H 0.8610 0.3077 0.3164 0.041 Uiso 1 1 calc R U . . .
C38 C 0.7229(6) 0.3500(5) 0.3446(4) 0.0412(18) Uani 1 1 d . . . . .
H38 H 0.7088 0.3123 0.3876 0.049 Uiso 1 1 calc R U . . .
C39 C 0.6538(6) 0.4062(5) 0.3254(4) 0.0409(18) Uani 1 1 d . . . . .
H39 H 0.5922 0.4082 0.3555 0.049 Uiso 1 1 calc R U . . .
C40 C 0.6729(5) 0.4605(5) 0.2620(4) 0.0380(17) Uani 1 1 d . . . . .
H40 H 0.6245 0.4994 0.2480 0.046 Uiso 1 1 calc R U . . .
C41 C 0.7641(5) 0.4572(4) 0.2191(4) 0.0324(15) Uani 1 1 d . . . . .
H41 H 0.7773 0.4940 0.1752 0.039 Uiso 1 1 calc R U . . .
C42 C 0.4047(5) -0.2545(4) 0.4754(4) 0.0260(13) Uani 1 1 d . . . . .
C43 C 0.4699(5) -0.2322(4) 0.5425(4) 0.0351(16) Uani 1 1 d . . . . .
C44 C 0.4235(7) -0.1742(5) 0.5896(4) 0.0503(16) Uani 1 1 d . . . . .
C45 C 0.3266(5) -0.1594(4) 0.5547(4) 0.0315(15) Uani 1 1 d . . . . .
C46 C 0.3154(5) -0.2065(4) 0.4856(4) 0.0266(13) Uani 1 1 d . . . . .
C47 C 0.3096(7) -0.4223(6) 0.4322(6) 0.040(2) Uani 0.784(8) 1 d D . P B 1
H47A H 0.3121 -0.4365 0.4899 0.060 Uiso 0.784(8) 1 calc R U P B 1
H47B H 0.3164 -0.4721 0.3990 0.060 Uiso 0.784(8) 1 calc R U P B 1
H47C H 0.2443 -0.3985 0.4201 0.060 Uiso 0.784(8) 1 calc R U P B 1
C47A C 0.494(2) -0.337(2) 0.320(2) 0.040(2) Uani 0.216(8) 1 d D . P B 2
H47D H 0.5252 -0.2806 0.3155 0.060 Uiso 0.216(8) 1 calc R U P B 2
H47E H 0.4740 -0.3578 0.2663 0.060 Uiso 0.216(8) 1 calc R U P B 2
H47F H 0.5440 -0.3726 0.3440 0.060 Uiso 0.216(8) 1 calc R U P B 2
C48 C 0.4158(9) -0.3230(6) 0.2989(6) 0.048(3) Uani 0.784(8) 1 d D . P B 1
H48A H 0.3571 -0.2909 0.2857 0.073 Uiso 0.784(8) 1 calc R U P B 1
H48B H 0.4120 -0.3747 0.2674 0.073 Uiso 0.784(8) 1 calc R U P B 1
H48C H 0.4790 -0.2910 0.2853 0.073 Uiso 0.784(8) 1 calc R U P B 1
C48A C 0.392(3) -0.4335(17) 0.445(2) 0.048(3) Uani 0.216(8) 1 d D . P B 2
H48D H 0.4517 -0.4281 0.4807 0.073 Uiso 0.216(8) 1 calc R U P B 2
H48E H 0.3999 -0.4796 0.4066 0.073 Uiso 0.216(8) 1 calc R U P B 2
H48F H 0.3303 -0.4439 0.4771 0.073 Uiso 0.216(8) 1 calc R U P B 2
C49 C 0.5348(7) -0.4028(6) 0.4266(7) 0.050(3) Uani 0.784(8) 1 d D . P B 1
H49A H 0.5946 -0.3662 0.4143 0.074 Uiso 0.784(8) 1 calc R U P B 1
H49B H 0.5346 -0.4518 0.3913 0.074 Uiso 0.784(8) 1 calc R U P B 1
H49C H 0.5376 -0.4197 0.4837 0.074 Uiso 0.784(8) 1 calc R U P B 1
C49A C 0.261(2) -0.339(2) 0.331(3) 0.057(11) Uani 0.216(8) 1 d D . P B 2
H49D H 0.2059 -0.3272 0.3680 0.085 Uiso 0.216(8) 1 calc R U P B 2
H49E H 0.2482 -0.3946 0.3069 0.085 Uiso 0.216(8) 1 calc R U P B 2
H49F H 0.2650 -0.2984 0.2870 0.085 Uiso 0.216(8) 1 calc R U P B 2
C50 C 0.5716(6) -0.2669(6) 0.5626(7) 0.069(3) Uani 1 1 d . . . . .
H50A H 0.6120 -0.2712 0.5128 0.104 Uiso 1 1 calc R U . . .
H50B H 0.5601 -0.3217 0.5866 0.104 Uiso 1 1 calc R U . . .
H50C H 0.6085 -0.2301 0.6015 0.104 Uiso 1 1 calc R U . . .
C51 C 0.4575(6) -0.1330(5) 0.6688(4) 0.0503(16) Uani 1 1 d . . . . .
H51A H 0.5294 -0.1430 0.6788 0.075 Uiso 1 1 calc R U . . .
H51B H 0.4158 -0.1560 0.7136 0.075 Uiso 1 1 calc R U . . .
H51C H 0.4493 -0.0735 0.6655 0.075 Uiso 1 1 calc R U . . .
C52 C 0.2461(7) -0.1067(5) 0.5903(5) 0.056(2) Uani 1 1 d . . . . .
H52A H 0.2787 -0.0558 0.6131 0.084 Uiso 1 1 calc R U . . .
H52B H 0.2092 -0.1372 0.6334 0.084 Uiso 1 1 calc R U . . .
H52C H 0.1980 -0.0929 0.5475 0.084 Uiso 1 1 calc R U . . .
C53 C 0.2232(5) -0.2135(6) 0.4320(5) 0.049(2) Uani 1 1 d . . . . .
H53A H 0.1942 -0.1593 0.4276 0.073 Uiso 1 1 calc R U . . .
H53B H 0.1723 -0.2528 0.4556 0.073 Uiso 1 1 calc R U . . .
H53C H 0.2425 -0.2328 0.3778 0.073 Uiso 1 1 calc R U . . .
C54 C 0.3881(5) 0.0293(4) 0.4814(4) 0.0292(14) Uani 1 1 d . . . . .
C55 C 0.3075(5) 0.0637(4) 0.4746(4) 0.0326(15) Uani 1 1 d . . . . .
C56 C 0.2113(6) 0.1014(5) 0.4631(5) 0.0435(19) Uani 1 1 d . . . . .
C57 C 0.1344(6) 0.0907(6) 0.5200(7) 0.066(3) Uani 1 1 d . . . . .
H57 H 0.1445 0.0582 0.5668 0.079 Uiso 1 1 calc R U . . .
C58 C 0.0428(7) 0.1272(7) 0.5090(9) 0.085(4) Uani 1 1 d . . . . .
H58 H -0.0102 0.1200 0.5481 0.102 Uiso 1 1 calc R U . . .
C59 C 0.0292(7) 0.1745(6) 0.4398(8) 0.076(3) Uani 1 1 d . . . . .
H59 H -0.0334 0.2001 0.4321 0.092 Uiso 1 1 calc R U . . .
C60 C 0.1052(7) 0.1847(5) 0.3828(7) 0.063(3) Uani 1 1 d . . . . .
H60 H 0.0953 0.2170 0.3358 0.076 Uiso 1 1 calc R U . . .
C61 C 0.1947(6) 0.1480(5) 0.3944(5) 0.048(2) Uani 1 1 d . . . . .
H61 H 0.2469 0.1544 0.3546 0.058 Uiso 1 1 calc R U . . .
C62 C 0.3187(5) -0.0968(4) 0.2637(4) 0.0286(14) Uani 1 1 d . . . . .
C63 C 0.2494(5) -0.0402(4) 0.2895(4) 0.0341(15) Uani 1 1 d . . . . .
H63 H 0.2642 -0.0066 0.3362 0.041 Uiso 1 1 calc R U . . .
C64 C 0.1589(6) -0.0325(5) 0.2475(4) 0.0410(17) Uani 1 1 d . . . . .
H64 H 0.1124 0.0064 0.2659 0.049 Uiso 1 1 calc R U . . .
C65 C 0.1350(6) -0.0795(5) 0.1804(5) 0.0444(19) Uani 1 1 d . . . . .
H65 H 0.0732 -0.0728 0.1518 0.053 Uiso 1 1 calc R U . . .
C66 C 0.2019(6) -0.1373(5) 0.1541(4) 0.045(2) Uani 1 1 d . . . . .
H66 H 0.1855 -0.1706 0.1075 0.054 Uiso 1 1 calc R U . . .
C67 C 0.2929(6) -0.1469(4) 0.1957(4) 0.0347(16) Uani 1 1 d . . . . .
H67 H 0.3378 -0.1874 0.1780 0.042 Uiso 1 1 calc R U . . .
C68 C 0.4993(6) -0.1164(4) 0.2793(4) 0.0310(15) Uani 1 1 d . . . . .
C69 C 0.5203(5) -0.1147(4) 0.1925(4) 0.0307(14) Uani 1 1 d . . . . .
C70 C 0.5413(5) -0.1118(4) 0.1227(4) 0.0282(14) Uani 1 1 d . . . . .
C71 C 0.5658(5) -0.1060(4) 0.0382(4) 0.0303(14) Uani 1 1 d . . . . .
C72 C 0.4922(6) -0.1035(4) -0.0212(4) 0.0380(17) Uani 1 1 d . . . . .
H72 H 0.4226 -0.1126 -0.0064 0.046 Uiso 1 1 calc R U . . .
C73 C 0.5160(6) -0.0885(4) -0.1003(4) 0.0390(17) Uani 1 1 d . . . . .
H73 H 0.4636 -0.0849 -0.1398 0.047 Uiso 1 1 calc R U . . .
C74 C 0.6169(7) -0.0785(4) -0.1226(4) 0.046(2) Uani 1 1 d . . . . .
H74 H 0.6339 -0.0676 -0.1778 0.055 Uiso 1 1 calc R U . . .
C75 C 0.6946(6) -0.0841(5) -0.0654(5) 0.0446(19) Uani 1 1 d . . . . .
H75 H 0.7642 -0.0779 -0.0812 0.054 Uiso 1 1 calc R U . . .
C76 C 0.6683(6) -0.0987(5) 0.0139(4) 0.0401(17) Uani 1 1 d . . . . .
H76 H 0.7205 -0.1041 0.0533 0.048 Uiso 1 1 calc R U . . .
C77 C 0.6743(5) -0.1360(4) 0.3098(4) 0.0313(15) Uani 1 1 d . . . . .
C78 C 0.7283(6) -0.0757(4) 0.2655(4) 0.0339(15) Uani 1 1 d . . . . .
H78 H 0.6956 -0.0281 0.2482 0.041 Uiso 1 1 calc R U . . .
C79 C 0.8305(6) -0.0849(4) 0.2464(4) 0.0415(18) Uani 1 1 d . . . . .
H79 H 0.8668 -0.0436 0.2156 0.050 Uiso 1 1 calc R U . . .
C80 C 0.8788(7) -0.1519(5) 0.2711(5) 0.054(2) Uani 1 1 d . . . . .
H80 H 0.9483 -0.1576 0.2573 0.065 Uiso 1 1 calc R U . . .
C81 C 0.8269(7) -0.2114(5) 0.3161(6) 0.060(3) Uani 1 1 d . . . . .
H81 H 0.8604 -0.2584 0.3338 0.072 Uiso 1 1 calc R U . . .
C82 C 0.7249(6) -0.2026(5) 0.3355(5) 0.049(2) Uani 1 1 d . . . . .
H82 H 0.6896 -0.2436 0.3674 0.058 Uiso 1 1 calc R U . . .

loop_
_atom_site_aniso_label
_atom_site_aniso_U_11
_atom_site_aniso_U_22
_atom_site_aniso_U_33
_atom_site_aniso_U_23
_atom_site_aniso_U_13
_atom_site_aniso_U_12
Y1 0.0188(3) 0.0155(3) 0.0222(3) 0.0013(2) 0.0006(2) -0.0016(2)
Y2 0.0251(3) 0.0198(3) 0.0247(3) 0.0013(2) 0.0019(2) -0.0032(2)
Si1 0.0383(15) 0.0214(10) 0.0166(14) 0.0053(10) 0.0029(10) -0.0068(10)
Si1A 0.0383(15) 0.0214(10) 0.0166(14) 0.0053(10) 0.0029(10) -0.0068(10)
Si2 0.0294(16) 0.0177(15) 0.0260(16) 0.0001(11) 0.0098(12) -0.0013(12)
Si2A 0.092(14) 0.013(6) 0.077(12) -0.007(6) -0.013(9) 0.006(7)
N1 0.027(3) 0.024(3) 0.026(3) -0.005(2) 0.001(2) 0.007(2)
N2 0.037(3) 0.025(3) 0.021(3) 0.004(2) 0.001(2) 0.000(2)
N3 0.035(3) 0.025(3) 0.028(3) -0.004(2) 0.003(2) -0.001(2)
N4 0.034(3) 0.029(3) 0.026(3) -0.002(2) 0.005(2) 0.001(2)
C1 0.022(3) 0.013(3) 0.028(3) 0.001(2) -0.003(2) -0.002(2)
C2 0.019(3) 0.022(3) 0.039(4) -0.008(3) -0.006(3) -0.001(2)
C3 0.038(4) 0.017(3) 0.036(4) 0.002(3) -0.020(3) -0.006(3)
C4 0.040(4) 0.028(3) 0.022(3) -0.005(3) 0.000(3) -0.018(3)
C5 0.026(3) 0.021(3) 0.031(3) -0.007(3) 0.001(3) -0.004(2)
C6 0.061(6) 0.018(4) 0.034(4) 0.006(3) 0.003(4) -0.006(4)
C6A 0.046(5) 0.040(5) 0.043(5) 0.015(4) -0.023(4) -0.008(4)
C7 0.046(5) 0.040(5) 0.043(5) 0.015(4) -0.023(4) -0.008(4)
C7A 0.061(6) 0.018(4) 0.034(4) 0.006(3) 0.003(4) -0.006(4)
C8 0.053(6) 0.041(5) 0.038(5) 0.007(4) 0.014(4) -0.013(4)
C8A 0.053(6) 0.041(5) 0.038(5) 0.007(4) 0.014(4) -0.013(4)
C9 0.013(3) 0.053(5) 0.070(5) -0.015(4) 0.001(3) 0.003(3)
C10 0.083(6) 0.028(4) 0.062(5) 0.005(4) -0.055(5) 0.002(4)
C11 0.071(6) 0.065(6) 0.023(4) 0.002(4) -0.003(4) -0.027(5)
C12 0.039(4) 0.049(5) 0.046(5) -0.013(4) -0.003(3) 0.002(4)
C13 0.015(3) 0.026(3) 0.028(3) 0.002(2) 0.002(2) 0.004(2)
C14 0.027(3) 0.025(3) 0.033(3) 0.004(3) 0.000(3) -0.001(3)
C15 0.025(3) 0.027(3) 0.046(4) 0.006(3) 0.004(3) 0.004(3)
C16 0.032(4) 0.062(6) 0.068(6) -0.021(5) -0.004(4) 0.017(4)
C17 0.028(4) 0.081(7) 0.097(8) -0.033(6) -0.007(4) 0.018(4)
C18 0.029(4) 0.059(6) 0.099(8) -0.020(5) 0.009(4) 0.016(4)
C19 0.031(4) 0.043(4) 0.072(6) -0.004(4) 0.017(4) 0.014(3)
C20 0.030(4) 0.032(4) 0.051(4) -0.001(3) 0.006(3) 0.009(3)
C21 0.036(4) 0.024(3) 0.031(3) 0.002(3) -0.009(3) 0.006(3)
C22 0.038(4) 0.033(4) 0.064(5) -0.019(4) -0.017(4) 0.005(3)
C23 0.044(5) 0.036(4) 0.092(7) -0.021(4) -0.021(5) 0.018(4)
C24 0.035(4) 0.042(4) 0.071(6) -0.009(4) -0.029(4) 0.014(3)
C25 0.041(4) 0.032(4) 0.041(4) -0.004(3) -0.019(3) -0.002(3)
C26 0.040(4) 0.021(3) 0.032(3) -0.002(3) -0.007(3) 0.005(3)
C27 0.037(4) 0.012(3) 0.028(3) 0.002(2) -0.004(3) 0.001(2)
C28 0.041(4) 0.019(3) 0.030(4) 0.001(3) 0.001(3) -0.001(3)
C29 0.034(4) 0.021(3) 0.032(4) 0.005(3) 0.003(3) -0.002(3)
C30 0.026(3) 0.019(3) 0.029(3) 0.001(2) -0.001(3) 0.001(2)
C31 0.025(3) 0.031(4) 0.043(4) 0.006(3) -0.001(3) -0.002(3)
C32 0.051(5) 0.040(4) 0.039(4) 0.008(3) -0.022(4) -0.008(4)
C33 0.080(6) 0.027(4) 0.025(4) 0.004(3) 0.003(4) 0.001(4)
C34 0.048(4) 0.028(4) 0.035(4) 0.000(3) 0.009(3) 0.005(3)
C35 0.023(3) 0.032(4) 0.031(3) 0.001(3) 0.001(3) -0.003(3)
C36 0.033(3) 0.017(3) 0.024(3) -0.004(2) 0.000(3) -0.002(3)
C37 0.048(4) 0.023(3) 0.031(4) 0.001(3) -0.001(3) -0.010(3)
C38 0.048(4) 0.041(4) 0.032(4) 0.004(3) 0.004(3) -0.024(4)
C39 0.033(4) 0.059(5) 0.029(4) -0.007(3) 0.012(3) -0.013(4)
C40 0.029(4) 0.043(4) 0.041(4) -0.010(3) 0.008(3) -0.003(3)
C41 0.035(4) 0.037(4) 0.024(3) 0.001(3) 0.008(3) -0.006(3)
C42 0.028(3) 0.019(3) 0.031(3) 0.005(3) 0.009(3) 0.001(2)
C43 0.024(3) 0.043(4) 0.038(4) 0.020(3) -0.002(3) -0.002(3)
C44 0.059(4) 0.062(4) 0.025(3) 0.002(3) 0.005(2) -0.041(3)
C45 0.035(4) 0.022(3) 0.038(4) 0.006(3) 0.014(3) 0.002(3)
C46 0.023(3) 0.024(3) 0.032(3) 0.006(3) 0.004(3) -0.001(3)
C47 0.040(5) 0.032(5) 0.047(5) -0.011(4) 0.020(4) -0.007(4)
C47A 0.040(5) 0.032(5) 0.047(5) -0.011(4) 0.020(4) -0.007(4)
C48 0.075(8) 0.032(5) 0.038(5) -0.005(4) 0.004(5) -0.002(5)
C48A 0.075(8) 0.032(5) 0.038(5) -0.005(4) 0.004(5) -0.002(5)
C49 0.040(6) 0.028(5) 0.081(8) -0.003(5) 0.016(5) 0.003(4)
C49A 0.06(2) 0.022(17) 0.09(3) -0.015(18) 0.00(2) -0.016(16)
C50 0.023(4) 0.082(7) 0.103(8) 0.057(6) -0.005(4) -0.003(4)
C51 0.059(4) 0.062(4) 0.025(3) 0.002(3) 0.005(2) -0.041(3)
C52 0.072(6) 0.036(4) 0.060(5) -0.003(4) 0.038(5) -0.001(4)
C53 0.024(4) 0.072(6) 0.050(5) 0.021(4) 0.003(3) -0.005(4)
C54 0.032(4) 0.023(3) 0.031(3) 0.001(3) -0.001(3) -0.008(3)
C55 0.031(4) 0.027(3) 0.040(4) -0.002(3) -0.002(3) 0.003(3)
C56 0.035(4) 0.031(4) 0.065(5) -0.004(4) -0.014(4) 0.009(3)
C57 0.033(5) 0.073(7) 0.094(8) 0.018(6) 0.005(5) 0.016(4)
C58 0.026(4) 0.083(8) 0.149(11) 0.023(8) 0.011(6) 0.022(5)
C59 0.039(5) 0.065(7) 0.129(10) 0.007(6) -0.014(6) 0.026(5)
C60 0.057(6) 0.038(5) 0.095(8) 0.001(5) -0.035(5) 0.013(4)
C61 0.050(5) 0.036(4) 0.059(5) -0.006(4) -0.018(4) 0.004(4)
C62 0.033(3) 0.026(3) 0.027(3) 0.005(3) -0.006(3) -0.007(3)
C63 0.037(4) 0.033(4) 0.032(4) 0.000(3) -0.004(3) -0.003(3)
C64 0.036(4) 0.049(4) 0.038(4) 0.006(3) -0.004(3) 0.001(3)
C65 0.033(4) 0.062(5) 0.037(4) 0.014(4) -0.003(3) -0.012(4)
C66 0.053(5) 0.049(5) 0.029(4) 0.006(3) -0.011(3) -0.026(4)
C67 0.048(4) 0.024(3) 0.032(4) 0.001(3) 0.003(3) -0.007(3)
C68 0.051(4) 0.019(3) 0.023(3) 0.002(2) 0.008(3) -0.001(3)
C69 0.038(4) 0.023(3) 0.031(4) 0.001(3) 0.001(3) 0.009(3)
C70 0.027(3) 0.026(3) 0.032(4) 0.000(3) 0.001(3) 0.003(3)
C71 0.044(4) 0.022(3) 0.025(3) 0.001(3) 0.002(3) -0.006(3)
C72 0.042(4) 0.036(4) 0.034(4) 0.002(3) -0.004(3) -0.007(3)
C73 0.048(4) 0.038(4) 0.031(4) -0.004(3) -0.006(3) 0.011(3)
C74 0.084(6) 0.026(4) 0.028(4) 0.001(3) 0.020(4) 0.000(4)
C75 0.034(4) 0.048(5) 0.051(5) -0.005(4) 0.018(3) -0.010(3)
C76 0.041(4) 0.040(4) 0.038(4) 0.003(3) 0.001(3) -0.010(3)
C77 0.041(4) 0.028(3) 0.026(3) 0.000(3) 0.007(3) 0.001(3)
C78 0.045(4) 0.024(3) 0.033(4) 0.001(3) 0.008(3) 0.003(3)
C79 0.050(5) 0.034(4) 0.040(4) 0.007(3) 0.021(3) -0.001(3)
C80 0.058(5) 0.042(5) 0.063(6) 0.007(4) 0.028(4) 0.011(4)
C81 0.059(6) 0.035(4) 0.087(7) 0.018(4) 0.033(5) 0.018(4)
C82 0.055(5) 0.032(4) 0.060(5) 0.015(4) 0.025(4) 0.010(4)

loop_
_atom_type_symbol
_atom_type_description
_atom_type_scat_dispersion_real
_atom_type_scat_dispersion_imag
_atom_type_scat_source
C C 0.0033 0.0016 'International Tables Vol C Tables 4.2.6.8 and 6.1.1.4'
H H 0.0000 0.0000 'International Tables Vol C Tables 4.2.6.8 and 6.1.1.4'
Y Y -2.7962 3.5667 'International Tables Vol C Tables 4.2.6.8 and 6.1.1.4'
Si Si 0.0817 0.0704 'International Tables Vol C Tables 4.2.6.8 and 6.1.1.4'
N N 0.0061 0.0033 'International Tables Vol C Tables 4.2.6.8 and 6.1.1.4'

loop_
_geom_angle_atom_site_label_1
_geom_angle_atom_site_label_2
_geom_angle_atom_site_label_3
_geom_angle
_geom_angle_site_symmetry_1
_geom_angle_site_symmetry_3
N1 Y1 Y1 113.94(13) . 2_765
N1 Y1 C1 99.15(18) . .
N1 Y1 C2 125.09(19) . .
N1 Y1 C3 150.60(18) . .
N1 Y1 C4 131.2(2) . .
N1 Y1 C5 103.00(19) . .
N1 Y1 C13 91.32(18) . 2_765
N1 Y1 C13 126.46(19) . .
N1 Y1 C27 28.62(18) . .
N2 Y1 Y1 117.62(13) . 2_765
N2 Y1 N1 56.60(18) . .
N2 Y1 C1 91.72(18) . .
N2 Y1 C2 92.32(19) . .
N2 Y1 C3 120.5(2) . .
N2 Y1 C4 141.76(18) . .
N2 Y1 C5 120.59(19) . .
N2 Y1 C13 132.81(19) . 2_765
N2 Y1 C13 91.56(19) . .
N2 Y1 C27 28.03(19) . .
C1 Y1 Y1 144.06(13) . 2_765
C1 Y1 C2 31.65(18) . .
C1 Y1 C3 51.79(18) . .
C1 Y1 C4 51.83(18) . .
C1 Y1 C5 31.86(18) . .
C1 Y1 C27 97.26(17) . .
C2 Y1 Y1 120.74(14) . 2_765
C2 Y1 C3 31.1(2) . .
C2 Y1 C4 51.1(2) . .
C2 Y1 C27 111.20(19) . .
C3 Y1 Y1 93.53(13) . 2_765
C3 Y1 C27 142.28(19) . .
C4 Y1 Y1 94.01(14) . 2_765
C4 Y1 C3 30.3(2) . .
C4 Y1 C27 146.26(19) . .
C5 Y1 Y1 121.37(14) . 2_765
C5 Y1 C2 51.74(19) . .
C5 Y1 C3 50.8(2) . .
C5 Y1 C4 30.7(2) . .
C5 Y1 C27 115.81(18) . .
C13 Y1 Y1 40.46(13) 2_765 2_765
C13 Y1 Y1 40.35(13) . 2_765
C13 Y1 C1 126.13(19) . .
C13 Y1 C1 130.1(2) 2_765 .
C13 Y1 C2 94.49(19) . .
C13 Y1 C2 134.5(2) 2_765 .
C13 Y1 C3 104.3(2) 2_765 .
C13 Y1 C3 81.2(2) . .
C13 Y1 C4 85.11(19) 2_765 .
C13 Y1 C4 101.0(2) . .
C13 Y1 C5 130.5(2) . .
C13 Y1 C5 98.2(2) 2_765 .
C13 Y1 C13 80.8(2) 2_765 .
C13 Y1 C27 109.59(19) . .
C13 Y1 C27 112.98(19) 2_765 .
C27 Y1 Y1 118.46(12) . 2_765
N3 Y2 Y2 118.91(13) . 2_656
N3 Y2 C42 94.69(19) . .
N3 Y2 C43 125.4(2) . .
N3 Y2 C44 140.2(2) . .
N3 Y2 C45 113.9(2) . .
N3 Y2 C46 89.51(19) . .
N3 Y2 C54 93.3(2) . .
N3 Y2 C54 133.1(2) . 2_656
N3 Y2 C68 28.1(2) . .
N4 Y2 Y2 113.88(13) . 2_656
N4 Y2 N3 56.02(19) . .
N4 Y2 C42 97.18(19) . .
N4 Y2 C43 107.0(2) . .
N4 Y2 C44 136.6(3) . .
N4 Y2 C45 148.15(19) . .
N4 Y2 C46 119.95(19) . .
N4 Y2 C54 91.1(2) . 2_656
N4 Y2 C54 126.7(2) . .
N4 Y2 C68 28.0(2) . .
C42 Y2 Y2 142.97(14) . 2_656
C42 Y2 C43 31.7(2) . .
C42 Y2 C44 51.4(2) . .
C42 Y2 C45 51.56(19) . .
C42 Y2 C46 32.31(19) . .
C42 Y2 C68 98.23(19) . .
C43 Y2 Y2 115.20(17) . 2_656
C43 Y2 C44 30.3(3) . .
C43 Y2 C45 51.0(2) . .
C43 Y2 C68 121.0(2) . .
C44 Y2 Y2 91.57(17) . 2_656
C44 Y2 C45 31.1(2) . .
C44 Y2 C68 149.3(2) . .
C45 Y2 Y2 97.49(15) . 2_656
C45 Y2 C68 136.4(2) . .
C46 Y2 Y2 126.04(15) . 2_656
C46 Y2 C43 51.8(2) . .
C46 Y2 C44 50.7(2) . .
C46 Y2 C45 29.9(2) . .
C46 Y2 C68 107.4(2) . .
C54 Y2 Y2 40.06(15) . 2_656
C54 Y2 Y2 40.41(16) 2_656 2_656
C54 Y2 C42 130.8(2) . .
C54 Y2 C42 124.4(2) 2_656 .
C54 Y2 C43 93.6(2) 2_656 .
C54 Y2 C43 125.9(2) . .
C54 Y2 C44 86.7(2) 2_656 .
C54 Y2 C44 95.7(3) . .
C54 Y2 C45 110.9(2) 2_656 .
C54 Y2 C45 81.0(2) . .
C54 Y2 C46 137.4(2) 2_656 .
C54 Y2 C46 99.5(2) . .
C54 Y2 C54 80.5(2) 2_656 .
C54 Y2 C68 112.4(2) 2_656 .
C54 Y2 C68 110.6(2) . .
C68 Y2 Y2 118.70(13) . 2_656
C6 Si1 C1 106.6(3) . .
C6 Si1 C7 109.7(5) . .
C6 Si1 C8 106.6(4) . .
C7 Si1 C1 113.9(3) . .
C7 Si1 C8 107.1(5) . .
C8 Si1 C1 112.6(4) . .
C1 Si1A C6A 122.1(17) . .
C1 Si1A C7A 108.4(16) . .
C1 Si1A C8A 113.1(19) . .
C6A Si1A C7A 100(2) . .
C8A Si1A C6A 109(3) . .
C8A Si1A C7A 101(2) . .
C42 Si2 C49 113.3(4) . .
C47 Si2 C42 109.1(4) . .
C47 Si2 C48 110.2(5) . .
C47 Si2 C49 104.9(5) . .
C48 Si2 C42 113.9(4) . .
C48 Si2 C49 105.0(5) . .
C47A Si2A C42 110.6(15) . .
C47A Si2A C48A 102(2) . .
C48A Si2A C42 99.5(14) . .
C49A Si2A C42 119.3(16) . .
C49A Si2A C47A 114(2) . .
C49A Si2A C48A 109(2) . .
C21 N1 Y1 142.9(4) . .
C27 N1 Y1 93.4(4) . .
C27 N1 C21 122.7(5) . .
C27 N2 Y1 94.6(4) . .
C27 N2 C36 123.4(5) . .
C36 N2 Y1 141.6(4) . .
C62 N3 Y2 141.8(4) . .
C68 N3 Y2 94.3(4) . .
C68 N3 C62 123.9(6) . .
C68 N4 Y2 94.9(4) . .
C68 N4 C77 120.8(5) . .
C77 N4 Y2 142.7(4) . .
Si1 C1 Y1 128.0(3) . .
Si1A C1 Y1 133.4(6) . .
C2 C1 Y1 75.0(3) . .
C2 C1 Si1 126.1(5) . .
C2 C1 Si1A 138.3(8) . .
C2 C1 C5 106.3(5) . .
C5 C1 Y1 74.6(3) . .
C5 C1 Si1 125.8(5) . .
C5 C1 Si1A 110.5(7) . .
C1 C2 Y1 73.4(3) . .
C1 C2 C9 128.9(6) . .
C3 C2 Y1 75.9(3) . .
C3 C2 C1 108.0(6) . .
C3 C2 C9 123.2(6) . .
C9 C2 Y1 117.7(4) . .
C2 C3 Y1 73.0(3) . .
C2 C3 C10 126.2(7) . .
C4 C3 Y1 74.6(4) . .
C4 C3 C2 108.5(5) . .
C4 C3 C10 124.9(7) . .
C10 C3 Y1 123.7(4) . .
C3 C4 Y1 75.1(4) . .
C3 C4 C5 108.7(6) . .
C3 C4 C11 126.2(7) . .
C5 C4 Y1 73.1(3) . .
C5 C4 C11 124.7(7) . .
C11 C4 Y1 123.8(4) . .
C1 C5 Y1 73.5(3) . .
C1 C5 C12 124.8(6) . .
C4 C5 Y1 76.1(4) . .
C4 C5 C1 108.6(6) . .
C4 C5 C12 126.5(6) . .
C12 C5 Y1 119.4(4) . .
Si1 C6 H6A 109.5 . .
Si1 C6 H6B 109.5 . .
Si1 C6 H6C 109.5 . .
H6A C6 H6B 109.5 . .
H6A C6 H6C 109.5 . .
H6B C6 H6C 109.5 . .
Si1A C6A H6AA 109.5 . .
Si1A C6A H6AB 109.5 . .
Si1A C6A H6AC 109.5 . .
H6AA C6A H6AB 109.5 . .
H6AA C6A H6AC 109.5 . .
H6AB C6A H6AC 109.5 . .
Si1 C7 H7A 109.5 . .
Si1 C7 H7B 109.5 . .
Si1 C7 H7C 109.5 . .
H7A C7 H7B 109.5 . .
H7A C7 H7C 109.5 . .
H7B C7 H7C 109.5 . .
Si1A C7A H7AA 109.5 . .
Si1A C7A H7AB 109.5 . .
Si1A C7A H7AC 109.5 . .
H7AA C7A H7AB 109.5 . .
H7AA C7A H7AC 109.5 . .
H7AB C7A H7AC 109.5 . .
Si1 C8 H8A 109.5 . .
Si1 C8 H8B 109.5 . .
Si1 C8 H8C 109.5 . .
H8A C8 H8B 109.5 . .
H8A C8 H8C 109.5 . .
H8B C8 H8C 109.5 . .
Si1A C8A H8AA 109.5 . .
Si1A C8A H8AB 109.5 . .
Si1A C8A H8AC 109.5 . .
H8AA C8A H8AB 109.5 . .
H8AA C8A H8AC 109.5 . .
H8AB C8A H8AC 109.5 . .
C2 C9 H9A 109.5 . .
C2 C9 H9B 109.5 . .
C2 C9 H9C 109.5 . .
H9A C9 H9B 109.5 . .
H9A C9 H9C 109.5 . .
H9B C9 H9C 109.5 . .
C3 C10 H10A 109.5 . .
C3 C10 H10B 109.5 . .
C3 C10 H10C 109.5 . .
H10A C10 H10B 109.5 . .
H10A C10 H10C 109.5 . .
H10B C10 H10C 109.5 . .
C4 C11 H11A 109.5 . .
C4 C11 H11B 109.5 . .
C4 C11 H11C 109.5 . .
H11A C11 H11B 109.5 . .
H11A C11 H11C 109.5 . .
H11B C11 H11C 109.5 . .
C5 C12 H12A 109.5 . .
C5 C12 H12B 109.5 . .
C5 C12 H12C 109.5 . .
H12A C12 H12B 109.5 . .
H12A C12 H12C 109.5 . .
H12B C12 H12C 109.5 . .
Y1 C13 Y1 99.2(2) 2_765 .
C14 C13 Y1 143.7(5) . .
C14 C13 Y1 117.1(5) . 2_765
C13 C14 C15 177.3(7) . .
C16 C15 C14 121.0(7) . .
C16 C15 C20 118.4(6) . .
C20 C15 C14 120.6(6) . .
C15 C16 H16 120.4 . .
C17 C16 C15 119.3(8) . .
C17 C16 H16 120.4 . .
C16 C17 H17 119.0 . .
C18 C17 C16 122.0(9) . .
C18 C17 H17 119.0 . .
C17 C18 H18 120.5 . .
C17 C18 C19 119.0(8) . .
C19 C18 H18 120.5 . .
C18 C19 H19 119.1 . .
C18 C19 C20 121.7(8) . .
C20 C19 H19 119.1 . .
C15 C20 H20 120.2 . .
C19 C20 C15 119.6(7) . .
C19 C20 H20 120.2 . .
C22 C21 N1 118.6(6) . .
C22 C21 C26 118.2(6) . .
C26 C21 N1 123.2(6) . .
C21 C22 H22 119.6 . .
C21 C22 C23 120.8(7) . .
C23 C22 H22 119.6 . .
C22 C23 H23 119.9 . .
C24 C23 C22 120.2(7) . .
C24 C23 H23 119.9 . .
C23 C24 H24 119.8 . .
C25 C24 C23 120.4(7) . .
C25 C24 H24 119.8 . .
C24 C25 H25 120.2 . .
C24 C25 C26 119.6(6) . .
C26 C25 H25 120.2 . .
C21 C26 H26 119.6 . .
C25 C26 C21 120.8(6) . .
C25 C26 H26 119.6 . .
N1 C27 Y1 58.0(3) . .
N1 C27 C28 121.5(6) . .
N2 C27 Y1 57.3(3) . .
N2 C27 N1 115.2(5) . .
N2 C27 C28 123.2(6) . .
C28 C27 Y1 176.4(4) . .
C29 C28 C27 176.5(8) . .
C28 C29 C30 177.1(7) . .
C31 C30 C29 121.3(6) . .
C35 C30 C29 119.3(6) . .
C35 C30 C31 119.3(6) . .
C30 C31 H31 121.0 . .
C30 C31 C32 118.0(7) . .
C32 C31 H31 121.0 . .
C31 C32 H32 119.5 . .
C33 C32 C31 121.0(7) . .
C33 C32 H32 119.5 . .
C32 C33 H33 119.6 . .
C34 C33 C32 120.7(7) . .
C34 C33 H33 119.6 . .
C33 C34 H34 120.2 . .
C33 C34 C35 119.7(7) . .
C35 C34 H34 120.2 . .
C30 C35 H35 119.4 . .
C34 C35 C30 121.2(6) . .
C34 C35 H35 119.4 . .
C37 C36 N2 124.0(6) . .
C41 C36 N2 117.6(5) . .
C41 C36 C37 118.2(6) . .
C36 C37 H37 119.7 . .
C38 C37 C36 120.6(7) . .
C38 C37 H37 119.7 . .
C37 C38 H38 119.7 . .
C39 C38 C37 120.6(7) . .
C39 C38 H38 119.7 . .
C38 C39 H39 119.9 . .
C38 C39 C40 120.1(7) . .
C40 C39 H39 119.9 . .
C39 C40 H40 120.5 . .
C39 C40 C41 119.1(7) . .
C41 C40 H40 120.5 . .
C36 C41 C40 121.3(6) . .
C36 C41 H41 119.3 . .
C40 C41 H41 119.3 . .
Si2 C42 Y2 128.7(3) . .
Si2A C42 Y2 121.7(6) . .
C43 C42 Y2 75.3(4) . .
C43 C42 Si2 125.8(5) . .
C43 C42 Si2A 143.4(8) . .
C43 C42 C46 105.6(6) . .
C46 C42 Y2 74.5(3) . .
C46 C42 Si2 126.4(5) . .
C46 C42 Si2A 110.1(7) . .
C42 C43 Y2 73.0(3) . .
C42 C43 C50 127.2(8) . .
C44 C43 Y2 76.1(4) . .
C44 C43 C42 108.6(6) . .
C44 C43 C50 124.1(8) . .
C50 C43 Y2 118.8(4) . .
C43 C44 Y2 73.6(4) . .
C43 C44 C45 108.7(6) . .
C43 C44 C51 130.2(8) . .
C45 C44 Y2 75.2(4) . .
C45 C44 C51 120.9(8) . .
C51 C44 Y2 120.5(5) . .
C44 C45 Y2 73.8(4) . .
C44 C45 C52 126.7(7) . .
C46 C45 Y2 72.5(4) . .
C46 C45 C44 107.9(6) . .
C46 C45 C52 125.2(7) . .
C52 C45 Y2 123.1(4) . .
C42 C46 Y2 73.2(3) . .
C42 C46 C53 124.7(6) . .
C45 C46 Y2 77.6(4) . .
C45 C46 C42 109.1(6) . .
C45 C46 C53 126.0(6) . .
C53 C46 Y2 119.4(4) . .
Si2 C47 H47A 109.5 . .
Si2 C47 H47B 109.5 . .
Si2 C47 H47C 109.5 . .
H47A C47 H47B 109.5 . .
H47A C47 H47C 109.5 . .
H47B C47 H47C 109.5 . .
Si2A C47A H47D 109.5 . .
Si2A C47A H47E 109.5 . .
Si2A C47A H47F 109.5 . .
H47D C47A H47E 109.5 . .
H47D C47A H47F 109.5 . .
H47E C47A H47F 109.5 . .
Si2 C48 H48A 109.5 . .
Si2 C48 H48B 109.5 . .
Si2 C48 H48C 109.5 . .
H48A C48 H48B 109.5 . .
H48A C48 H48C 109.5 . .
H48B C48 H48C 109.5 . .
Si2A C48A H48D 109.5 . .
Si2A C48A H48E 109.5 . .
Si2A C48A H48F 109.5 . .
H48D C48A H48E 109.5 . .
H48D C48A H48F 109.5 . .
H48E C48A H48F 109.5 . .
Si2 C49 H49A 109.5 . .
Si2 C49 H49B 109.5 . .
Si2 C49 H49C 109.5 . .
H49A C49 H49B 109.5 . .
H49A C49 H49C 109.5 . .
H49B C49 H49C 109.5 . .
Si2A C49A H49D 109.5 . .
Si2A C49A H49E 109.5 . .
Si2A C49A H49F 109.5 . .
H49D C49A H49E 109.5 . .
H49D C49A H49F 109.5 . .
H49E C49A H49F 109.5 . .
C43 C50 H50A 109.5 . .
C43 C50 H50B 109.5 . .
C43 C50 H50C 109.5 . .
H50A C50 H50B 109.5 . .
H50A C50 H50C 109.5 . .
H50B C50 H50C 109.5 . .
C44 C51 H51A 109.5 . .
C44 C51 H51B 109.5 . .
C44 C51 H51C 109.5 . .
H51A C51 H51B 109.5 . .
H51A C51 H51C 109.5 . .
H51B C51 H51C 109.5 . .
C45 C52 H52A 109.5 . .
C45 C52 H52B 109.5 . .
C45 C52 H52C 109.5 . .
H52A C52 H52B 109.5 . .
H52A C52 H52C 109.5 . .
H52B C52 H52C 109.5 . .
C46 C53 H53A 109.5 . .
C46 C53 H53B 109.5 . .
C46 C53 H53C 109.5 . .
H53A C53 H53B 109.5 . .
H53A C53 H53C 109.5 . .
H53B C53 H53C 109.5 . .
Y2 C54 Y2 99.5(2) 2_656 .
C55 C54 Y2 119.1(5) . 2_656
C55 C54 Y2 141.4(5) . .
C54 C55 C56 177.0(8) . .
C57 C56 C55 120.4(7) . .
C57 C56 C61 119.1(8) . .
C61 C56 C55 120.5(8) . .
C56 C57 H57 119.9 . .
C56 C57 C58 120.3(10) . .
C58 C57 H57 119.9 . .
C57 C58 H58 120.5 . .
C57 C58 C59 119.1(10) . .
C59 C58 H58 120.5 . .
C58 C59 H59 119.6 . .
C60 C59 C58 120.9(8) . .
C60 C59 H59 119.6 . .
C59 C60 H60 120.4 . .
C61 C60 C59 119.3(9) . .
C61 C60 H60 120.4 . .
C56 C61 H61 119.3 . .
C60 C61 C56 121.4(9) . .
C60 C61 H61 119.3 . .
C63 C62 N3 117.4(6) . .
C63 C62 C67 118.3(6) . .
C67 C62 N3 124.2(6) . .
C62 C63 H63 119.9 . .
C64 C63 C62 120.3(7) . .
C64 C63 H63 119.9 . .
C63 C64 H64 119.2 . .
C65 C64 C63 121.5(8) . .
C65 C64 H64 119.2 . .
C64 C65 H65 120.3 . .
C64 C65 C66 119.4(7) . .
C66 C65 H65 120.3 . .
C65 C66 H66 119.8 . .
C65 C66 C67 120.3(7) . .
C67 C66 H66 119.8 . .
C62 C67 H67 119.9 . .
C66 C67 C62 120.2(7) . .
C66 C67 H67 119.9 . .
N3 C68 Y2 57.6(3) . .
N3 C68 C69 123.3(6) . .
N4 C68 Y2 57.1(3) . .
N4 C68 N3 114.5(6) . .
N4 C68 C69 122.2(6) . .
C69 C68 Y2 174.0(5) . .
C70 C69 C68 177.2(8) . .
C69 C70 C71 178.4(7) . .
C72 C71 C70 122.4(7) . .
C72 C71 C76 117.8(6) . .
C76 C71 C70 119.7(6) . .
C71 C72 H72 119.0 . .
C73 C72 C71 122.0(7) . .
C73 C72 H72 119.0 . .
C72 C73 H73 120.4 . .
C72 C73 C74 119.2(7) . .
C74 C73 H73 120.4 . .
C73 C74 H74 119.5 . .
C73 C74 C75 121.0(7) . .
C75 C74 H74 119.5 . .
C74 C75 H75 120.8 . .
C76 C75 C74 118.4(7) . .
C76 C75 H75 120.8 . .
C71 C76 H76 119.4 . .
C75 C76 C71 121.3(7) . .
C75 C76 H76 119.4 . .
C78 C77 N4 122.9(6) . .
C82 C77 N4 118.8(6) . .
C82 C77 C78 118.2(7) . .
C77 C78 H78 120.0 . .
C77 C78 C79 120.1(7) . .
C79 C78 H78 120.0 . .
C78 C79 H79 119.6 . .
C80 C79 C78 120.9(7) . .
C80 C79 H79 119.6 . .
C79 C80 H80 120.1 . .
C79 C80 C81 119.7(8) . .
C81 C80 H80 120.1 . .
C80 C81 H81 120.2 . .
C80 C81 C82 119.7(8) . .
C82 C81 H81 120.2 . .
C77 C82 C81 121.4(7) . .
C77 C82 H82 119.3 . .
C81 C82 H82 119.3 . .

loop_
_geom_bond_atom_site_label_1
_geom_bond_atom_site_label_2
_geom_bond_distance
_geom_bond_site_symmetry_2
Y1 Y1 3.7637(11) 2_765
Y1 N1 2.391(5) .
Y1 N2 2.377(5) .
Y1 C1 2.604(5) .
Y1 C2 2.625(6) .
Y1 C3 2.662(6) .
Y1 C4 2.656(6) .
Y1 C5 2.618(6) .
Y1 C13 2.469(6) 2_765
Y1 C13 2.474(6) .
Y1 C27 2.814(6) .
Y2 Y2 3.7797(12) 2_656
Y2 N3 2.382(5) .
Y2 N4 2.370(5) .
Y2 C42 2.599(6) .
Y2 C43 2.629(6) .
Y2 C44 2.660(7) .
Y2 C45 2.678(6) .
Y2 C46 2.616(6) .
Y2 C54 2.484(7) .
Y2 C54 2.467(6) 2_656
Y2 C68 2.813(6) .
Si1 C1 1.892(6) .
Si1 C6 1.852(8) .
Si1 C7 1.854(8) .
Si1 C8 1.869(9) .
Si1A C1 1.736(18) .
Si1A C6A 1.86(3) .
Si1A C7A 1.89(3) .
Si1A C8A 1.85(3) .
Si2 C42 1.855(7) .
Si2 C47 1.841(9) .
Si2 C48 1.846(10) .
Si2 C49 1.890(10) .
Si2A C42 1.97(2) .
Si2A C47A 1.83(2) .
Si2A C48A 1.88(2) .
Si2A C49A 1.82(3) .
N1 C21 1.425(8) .
N1 C27 1.350(8) .
N2 C27 1.327(8) .
N2 C36 1.405(8) .
N3 C62 1.418(8) .
N3 C68 1.328(9) .
N4 C68 1.326(9) .
N4 C77 1.422(9) .
C1 C2 1.426(8) .
C1 C5 1.433(8) .
C2 C3 1.418(9) .
C2 C9 1.519(9) .
C3 C4 1.389(10) .
C3 C10 1.519(9) .
C4 C5 1.398(9) .
C4 C11 1.508(9) .
C5 C12 1.529(10) .
C6 H6A 0.9800 .
C6 H6B 0.9800 .
C6 H6C 0.9800 .
C6A H6AA 0.9800 .
C6A H6AB 0.9800 .
C6A H6AC 0.9800 .
C7 H7A 0.9800 .
C7 H7B 0.9800 .
C7 H7C 0.9800 .
C7A H7AA 0.9800 .
C7A H7AB 0.9800 .
C7A H7AC 0.9800 .
C8 H8A 0.9800 .
C8 H8B 0.9800 .
C8 H8C 0.9800 .
C8A H8AA 0.9800 .
C8A H8AB 0.9800 .
C8A H8AC 0.9800 .
C9 H9A 0.9800 .
C9 H9B 0.9800 .
C9 H9C 0.9800 .
C10 H10A 0.9800 .
C10 H10B 0.9800 .
C10 H10C 0.9800 .
C11 H11A 0.9800 .
C11 H11B 0.9800 .
C11 H11C 0.9800 .
C12 H12A 0.9800 .
C12 H12B 0.9800 .
C12 H12C 0.9800 .
C13 Y1 2.469(6) 2_765
C13 C14 1.226(8) .
C14 C15 1.432(9) .
C15 C16 1.390(10) .
C15 C20 1.415(10) .
C16 H16 0.9500 .
C16 C17 1.385(11) .
C17 H17 0.9500 .
C17 C18 1.360(13) .
C18 H18 0.9500 .
C18 C19 1.362(12) .
C19 H19 0.9500 .
C19 C20 1.369(10) .
C20 H20 0.9500 .
C21 C22 1.378(10) .
C21 C26 1.395(9) .
C22 H22 0.9500 .
C22 C23 1.380(10) .
C23 H23 0.9500 .
C23 C24 1.370(11) .
C24 H24 0.9500 .
C24 C25 1.364(11) .
C25 H25 0.9500 .
C25 C26 1.386(10) .
C26 H26 0.9500 .
C27 C28 1.436(9) .
C28 C29 1.197(9) .
C29 C30 1.443(9) .
C30 C31 1.391(9) .
C30 C35 1.382(9) .
C31 H31 0.9500 .
C31 C32 1.392(10) .
C32 H32 0.9500 .
C32 C33 1.360(11) .
C33 H33 0.9500 .
C33 C34 1.354(11) .
C34 H34 0.9500 .
C34 C35 1.361(9) .
C35 H35 0.9500 .
C36 C37 1.389(9) .
C36 C41 1.378(9) .
C37 H37 0.9500 .
C37 C38 1.379(10) .
C38 H38 0.9500 .
C38 C39 1.362(11) .
C39 H39 0.9500 .
C39 C40 1.382(10) .
C40 H40 0.9500 .
C40 C41 1.393(9) .
C41 H41 0.9500 .
C42 C43 1.427(9) .
C42 C46 1.451(9) .
C43 C44 1.381(12) .
C43 C50 1.515(10) .
C44 C45 1.429(11) .
C44 C51 1.513(10) .
C45 C46 1.366(9) .
C45 C52 1.511(10) .
C46 C53 1.495(9) .
C47 H47A 0.9800 .
C47 H47B 0.9800 .
C47 H47C 0.9800 .
C47A H47D 0.9800 .
C47A H47E 0.9800 .
C47A H47F 0.9800 .
C48 H48A 0.9800 .
C48 H48B 0.9800 .
C48 H48C 0.9800 .
C48A H48D 0.9800 .
C48A H48E 0.9800 .
C48A H48F 0.9800 .
C49 H49A 0.9800 .
C49 H49B 0.9800 .
C49 H49C 0.9800 .
C49A H49D 0.9800 .
C49A H49E 0.9800 .
C49A H49F 0.9800 .
C50 H50A 0.9800 .
C50 H50B 0.9800 .
C50 H50C 0.9800 .
C51 H51A 0.9800 .
C51 H51B 0.9800 .
C51 H51C 0.9800 .
C52 H52A 0.9800 .
C52 H52B 0.9800 .
C52 H52C 0.9800 .
C53 H53A 0.9800 .
C53 H53B 0.9800 .
C53 H53C 0.9800 .
C54 Y2 2.467(6) 2_656
C54 C55 1.229(9) .
C55 C56 1.446(10) .
C56 C57 1.381(12) .
C56 C61 1.389(11) .
C57 H57 0.9500 .
C57 C58 1.382(12) .
C58 H58 0.9500 .
C58 C59 1.395(16) .
C59 H59 0.9500 .
C59 C60 1.372(15) .
C60 H60 0.9500 .
C60 C61 1.360(11) .
C61 H61 0.9500 .
C62 C63 1.392(10) .
C62 C67 1.406(9) .
C63 H63 0.9500 .
C63 C64 1.386(10) .
C64 H64 0.9500 .
C64 C65 1.362(11) .
C65 H65 0.9500 .
C65 C66 1.385(12) .
C66 H66 0.9500 .
C66 C67 1.393(10) .
C67 H67 0.9500 .
C68 C69 1.453(9) .
C69 C70 1.179(9) .
C70 C71 1.429(9) .
C71 C72 1.375(10) .
C71 C76 1.403(10) .
C72 H72 0.9500 .
C72 C73 1.358(10) .
C73 H73 0.9500 .
C73 C74 1.375(11) .
C74 H74 0.9500 .
C74 C75 1.394(12) .
C75 H75 0.9500 .
C75 C76 1.367(10) .
C76 H76 0.9500 .
C77 C78 1.386(9) .
C77 C82 1.369(10) .
C78 H78 0.9500 .
C78 C79 1.394(10) .
C79 H79 0.9500 .
C79 C80 1.353(11) .
C80 H80 0.9500 .
C80 C81 1.372(11) .
C81 H81 0.9500 .
C81 C82 1.391(11) .
C82 H82 0.9500 .
